data_4132100
loop_
_publ_author_name
'Yin, Yanli'
'Dai, Yating'
'Jia, Hongshao'
'Li, Jiangtao'
'Bu, Liwei'
'Qiao, Baokun'
'Zhao, Xiaowei'
'Jiang, Zhiyong'

_publ_section_title
;
 Conjugate Addition-Enantioselective Protonation of N-Aryl Glycines to
 \a-Branched 2-Vinylazaarenes via Cooperative Photoredox and Asymmetric
 Catalysis.
;
_journal_issue 19
_journal_name_full 'Journal of the American Chemical Society'
_journal_page_first 6083
_journal_page_last 6087
_journal_paper_doi 10.1021/jacs.8b01575
_journal_volume 140
_journal_year 2018
_chemical_absolute_configuration ad
_chemical_formula_moiety 'C26 H23 Br N2'
_chemical_formula_sum 'C26 H23 Br N2'
_chemical_formula_weight 443.37
_space_group_crystal_system monoclinic
_space_group_IT_number 5
_space_group_name_Hall 'C 2y'
_space_group_name_H-M_alt 'C 1 2 1'
_atom_sites_solution_hydrogens mixed
_atom_sites_solution_primary direct
_audit_creation_date 2017-11-07
_audit_creation_method
;
Olex2 1.2
(compiled 2017.08.10 svn.r3458 for OlexSys, GUI svn.r5381)
;
_cell_angle_alpha 90
_cell_angle_beta 107.064(5)
_cell_angle_gamma 90
_cell_formula_units_Z 4
_cell_length_a 22.7031(11)
_cell_length_b 5.8682(4)
_cell_length_c 16.6098(8)
_cell_measurement_reflns_used 3325
_cell_measurement_temperature 293(2)
_cell_measurement_theta_max 70.6560
_cell_measurement_theta_min 4.0510
_cell_volume 2115.4(2)
_computing_cell_refinement
;
CrysAlisPro, Agilent Technologies,
Version 1.171.37.35 (release 13-08-2014 CrysAlis171 .NET)
(compiled Aug 13 2014,18:06:01)
;
_computing_data_collection
;
CrysAlisPro, Agilent Technologies,
Version 1.171.37.35 (release 13-08-2014 CrysAlis171 .NET)
(compiled Aug 13 2014,18:06:01)
;
_computing_data_reduction
;
CrysAlisPro, Agilent Technologies,
Version 1.171.37.35 (release 13-08-2014 CrysAlis171 .NET)
(compiled Aug 13 2014,18:06:01)
;
_computing_molecular_graphics 'Olex2 (Dolomanov et al., 2009)'
_computing_publication_material 'Olex2 (Dolomanov et al., 2009)'
_computing_structure_refinement 'ShelXL (Sheldrick, 2015)'
_computing_structure_solution 'ShelXS (Sheldrick, 2008)'
_diffrn_ambient_temperature 293(2)
_diffrn_detector 'CCD plate'
_diffrn_detector_area_resol_mean 16.2312
_diffrn_detector_type Eos
_diffrn_measured_fraction_theta_full 0.999
_diffrn_measured_fraction_theta_max 0.999
_diffrn_measurement_details
;
#__ type_ start__ end____ width___ exp.time_
  1 omega  -34.00    5.00   1.0000    1.2500
omega____ theta____ kappa____ phi______ frames
    -      -33.5000   23.0000  175.0000 39

#__ type_ start__ end____ width___ exp.time_
  2 omega  -46.00  -19.00   1.0000    1.2500
omega____ theta____ kappa____ phi______ frames
    -      -33.5000   37.0000   60.0000 27

#__ type_ start__ end____ width___ exp.time_
  3 omega    0.00   26.00   1.0000    1.2500
omega____ theta____ kappa____ phi______ frames
    -      -33.5000   37.0000   60.0000 26

#__ type_ start__ end____ width___ exp.time_
  4 omega   24.00   52.00   1.0000    1.2500
omega____ theta____ kappa____ phi______ frames
    -       36.4734   77.0000    0.0000 28

#__ type_ start__ end____ width___ exp.time_
  5 omega   74.00  103.00   1.0000    1.2500
omega____ theta____ kappa____ phi______ frames
    -       36.4734   77.0000   30.0000 29

#__ type_ start__ end____ width___ exp.time_
  6 omega    9.00   35.00   1.0000    1.2500
omega____ theta____ kappa____ phi______ frames
    -       36.4734   77.0000 -120.0000 26

#__ type_ start__ end____ width___ exp.time_
  7 omega   69.00   95.00   1.0000    1.2500
omega____ theta____ kappa____ phi______ frames
    -       36.4734   57.0000 -120.0000 26

#__ type_ start__ end____ width___ exp.time_
  8 omega   82.00  107.00   1.0000    1.2500
omega____ theta____ kappa____ phi______ frames
    -       36.4734   37.0000   90.0000 25

#__ type_ start__ end____ width___ exp.time_
  9 omega   -4.00   53.00   1.0000    1.2500
omega____ theta____ kappa____ phi______ frames
    -       36.4734  -99.0000   30.0000 57

#__ type_ start__ end____ width___ exp.time_
 10 omega   23.00   49.00   1.0000    1.2500
omega____ theta____ kappa____ phi______ frames
    -       36.4734   57.0000 -120.0000 26

#__ type_ start__ end____ width___ exp.time_
 11 omega   -2.00   45.00   1.0000    1.2500
omega____ theta____ kappa____ phi______ frames
    -       36.4734  -99.0000  150.0000 47

#__ type_ start__ end____ width___ exp.time_
 12 omega   -7.00   19.00   1.0000    1.2500
omega____ theta____ kappa____ phi______ frames
    -       36.4734  106.0000 -103.1625 26

#__ type_ start__ end____ width___ exp.time_
 13 omega   58.00  106.00   1.0000    1.2500
omega____ theta____ kappa____ phi______ frames
    -       36.4734  178.0000 -150.0000 48

#__ type_ start__ end____ width___ exp.time_
 14 omega    9.00   35.00   1.0000    1.2500
omega____ theta____ kappa____ phi______ frames
    -       36.4734   77.0000 -180.0000 26

#__ type_ start__ end____ width___ exp.time_
 15 omega   59.00  105.00   1.0000    1.2500
omega____ theta____ kappa____ phi______ frames
    -       36.4734   77.0000 -120.0000 46

#__ type_ start__ end____ width___ exp.time_
 16 omega   65.00  109.00   1.0000    1.2500
omega____ theta____ kappa____ phi______ frames
    -       36.4734  178.0000   30.0000 44

#__ type_ start__ end____ width___ exp.time_
 17 omega    3.00   32.00   1.0000    1.2500
omega____ theta____ kappa____ phi______ frames
    -       36.4734   92.0000   16.9221 29

#__ type_ start__ end____ width___ exp.time_
 18 omega   18.00   66.00   1.0000    1.2500
omega____ theta____ kappa____ phi______ frames
    -       36.4734   57.0000 -180.0000 48

#__ type_ start__ end____ width___ exp.time_
 19 omega   63.00  105.00   1.0000    1.2500
omega____ theta____ kappa____ phi______ frames
    -       36.4734   77.0000  150.0000 42

#__ type_ start__ end____ width___ exp.time_
 20 omega   16.00   41.00   1.0000    1.2500
omega____ theta____ kappa____ phi______ frames
    -       36.4734   37.0000   90.0000 25

#__ type_ start__ end____ width___ exp.time_
 21 omega   63.00   89.00   1.0000    1.2500
omega____ theta____ kappa____ phi______ frames
    -       36.4734  178.0000    0.0000 26

#__ type_ start__ end____ width___ exp.time_
 22 omega   38.00   65.00   1.0000   10.0000
omega____ theta____ kappa____ phi______ frames
    -      108.0000  -94.0000 -150.0000 27

#__ type_ start__ end____ width___ exp.time_
 23 omega   83.00  113.00   1.0000   10.0000
omega____ theta____ kappa____ phi______ frames
    -      108.0000   30.0000  -30.0000 30

#__ type_ start__ end____ width___ exp.time_
 24 omega   39.00   96.00   1.0000   10.0000
omega____ theta____ kappa____ phi______ frames
    -      108.0000  -45.0000   30.0000 57

#__ type_ start__ end____ width___ exp.time_
 25 omega   88.00  115.00   1.0000   10.0000
omega____ theta____ kappa____ phi______ frames
    -      108.0000   30.0000  -60.0000 27

#__ type_ start__ end____ width___ exp.time_
 26 omega  124.00  166.00   1.0000   10.0000
omega____ theta____ kappa____ phi______ frames
    -      108.0000   77.0000  -60.0000 42

#__ type_ start__ end____ width___ exp.time_
 27 omega   79.00  105.00   1.0000   10.0000
omega____ theta____ kappa____ phi______ frames
    -      108.0000   77.0000 -180.0000 26

#__ type_ start__ end____ width___ exp.time_
 28 omega   89.00  115.00   1.0000   10.0000
omega____ theta____ kappa____ phi______ frames
    -      108.0000   61.0000 -150.0000 26

#__ type_ start__ end____ width___ exp.time_
 29 omega   95.00  121.00   1.0000   10.0000
omega____ theta____ kappa____ phi______ frames
    -      108.0000   45.0000  -60.0000 26

#__ type_ start__ end____ width___ exp.time_
 30 omega   88.00  157.00   1.0000   10.0000
omega____ theta____ kappa____ phi______ frames
    -      108.0000   61.0000 -120.0000 69

#__ type_ start__ end____ width___ exp.time_
 31 omega   79.00  105.00   1.0000   10.0000
omega____ theta____ kappa____ phi______ frames
    -      108.0000   77.0000  -60.0000 26

#__ type_ start__ end____ width___ exp.time_
 32 omega   38.00   97.00   1.0000   10.0000
omega____ theta____ kappa____ phi______ frames
    -      108.0000  -45.0000 -180.0000 59

#__ type_ start__ end____ width___ exp.time_
 33 omega   39.00   98.00   1.0000   10.0000
omega____ theta____ kappa____ phi______ frames
    -      108.0000  -45.0000 -120.0000 59

#__ type_ start__ end____ width___ exp.time_
 34 omega   83.00  119.00   1.0000   10.0000
omega____ theta____ kappa____ phi______ frames
    -      108.0000   30.0000  -90.0000 36

#__ type_ start__ end____ width___ exp.time_
 35 omega   79.00  105.00   1.0000   10.0000
omega____ theta____ kappa____ phi______ frames
    -      108.0000   77.0000 -120.0000 26

#__ type_ start__ end____ width___ exp.time_
 36 omega   79.00  105.00   1.0000   10.0000
omega____ theta____ kappa____ phi______ frames
    -      108.0000   77.0000 -150.0000 26

#__ type_ start__ end____ width___ exp.time_
 37 omega   88.00  114.00   1.0000   10.0000
omega____ theta____ kappa____ phi______ frames
    -      108.0000   61.0000  -60.0000 26

#__ type_ start__ end____ width___ exp.time_
 38 omega   88.00  119.00   1.0000   10.0000
omega____ theta____ kappa____ phi______ frames
    -      108.0000   61.0000  -90.0000 31

#__ type_ start__ end____ width___ exp.time_
 39 omega  142.00  168.00   1.0000   10.0000
omega____ theta____ kappa____ phi______ frames
    -      108.0000   45.0000 -150.0000 26

#__ type_ start__ end____ width___ exp.time_
 40 omega   82.00  108.00   1.0000   10.0000
omega____ theta____ kappa____ phi______ frames
    -      108.0000   77.0000  -30.0000 26

#__ type_ start__ end____ width___ exp.time_
 41 omega   86.00  112.00   1.0000   10.0000
omega____ theta____ kappa____ phi______ frames
    -      108.0000   30.0000 -120.0000 26

#__ type_ start__ end____ width___ exp.time_
 42 omega  118.00  176.00   1.0000   10.0000
omega____ theta____ kappa____ phi______ frames
    -      108.0000   77.0000  -90.0000 58

#__ type_ start__ end____ width___ exp.time_
 43 omega   88.00  114.00   1.0000   10.0000
omega____ theta____ kappa____ phi______ frames
    -      108.0000   45.0000 -150.0000 26

#__ type_ start__ end____ width___ exp.time_
 44 omega   82.00  175.00   1.0000   10.0000
omega____ theta____ kappa____ phi______ frames
    -      108.0000   30.0000    0.0000 93

#__ type_ start__ end____ width___ exp.time_
 45 omega   91.00  116.00   1.0000   10.0000
omega____ theta____ kappa____ phi______ frames
    -      108.0000   30.0000 -150.0000 25

#__ type_ start__ end____ width___ exp.time_
 46 omega   92.00  123.00   1.0000   10.0000
omega____ theta____ kappa____ phi______ frames
    -      108.0000   45.0000  -90.0000 31

#__ type_ start__ end____ width___ exp.time_
 47 omega   80.00  106.00   1.0000   10.0000
omega____ theta____ kappa____ phi______ frames
    -      108.0000   77.0000  -90.0000 26

#__ type_ start__ end____ width___ exp.time_
 48 omega   71.00  107.00   1.0000   10.0000
omega____ theta____ kappa____ phi______ frames
    -      108.0000  -94.0000 -150.0000 36

#__ type_ start__ end____ width___ exp.time_
 49 omega  138.00  166.00   1.0000   10.0000
omega____ theta____ kappa____ phi______ frames
    -      108.0000   61.0000  -30.0000 28

#__ type_ start__ end____ width___ exp.time_
 50 omega  128.00  170.00   1.0000   10.0000
omega____ theta____ kappa____ phi______ frames
    -      108.0000   77.0000 -180.0000 42

#__ type_ start__ end____ width___ exp.time_
 51 omega   88.00  133.00   1.0000   10.0000
omega____ theta____ kappa____ phi______ frames
    -      108.0000   61.0000  -30.0000 45
;
_diffrn_measurement_device 'four-circle diffractometer'
_diffrn_measurement_device_type 'Xcalibur, Eos, Gemini'
_diffrn_measurement_method '\w scans'
_diffrn_orient_matrix_UB_11 -0.0542303000
_diffrn_orient_matrix_UB_12 0.0036110000
_diffrn_orient_matrix_UB_13 0.0380385000
_diffrn_orient_matrix_UB_21 0.0432789000
_diffrn_orient_matrix_UB_22 -0.0810031000
_diffrn_orient_matrix_UB_23 0.0850799000
_diffrn_orient_matrix_UB_31 0.0148121000
_diffrn_orient_matrix_UB_32 0.2496672000
_diffrn_orient_matrix_UB_33 0.0271010000
_diffrn_radiation_monochromator graphite
_diffrn_radiation_probe x-ray
_diffrn_radiation_type CuK\a
_diffrn_radiation_wavelength 1.54184
_diffrn_reflns_av_R_equivalents 0.0328
_diffrn_reflns_av_unetI/netI 0.0408
_diffrn_reflns_Laue_measured_fraction_full 0.999
_diffrn_reflns_Laue_measured_fraction_max 0.999
_diffrn_reflns_limit_h_max 26
_diffrn_reflns_limit_h_min -26
_diffrn_reflns_limit_k_max 7
_diffrn_reflns_limit_k_min -6
_diffrn_reflns_limit_l_max 19
_diffrn_reflns_limit_l_min -18
_diffrn_reflns_number 8232
_diffrn_reflns_point_group_measured_fraction_full 0.924
_diffrn_reflns_point_group_measured_fraction_max 0.924
_diffrn_reflns_theta_full 67.108
_diffrn_reflns_theta_max 67.108
_diffrn_reflns_theta_min 4.074
_diffrn_source 'Enhance (Cu) X-ray Source'
_exptl_absorpt_coefficient_mu 2.741
_exptl_absorpt_correction_T_max 1.00000
_exptl_absorpt_correction_T_min 0.74905
_exptl_absorpt_correction_type multi-scan
_exptl_absorpt_process_details
;
CrysAlisPro, Agilent Technologies,
Version 1.171.37.35 (release 13-08-2014 CrysAlis171 .NET)
(compiled Aug 13 2014,18:06:01)
Empirical absorption correction using spherical harmonics,
 implemented in SCALE3 ABSPACK scaling algorithm.
;
_exptl_crystal_colour brown
_exptl_crystal_colour_primary brown
_exptl_crystal_density_diffrn 1.392
_exptl_crystal_description prism
_exptl_crystal_F_000 912
_exptl_crystal_size_max 0.15
_exptl_crystal_size_mid 0.12
_exptl_crystal_size_min 0.1
_refine_diff_density_max 0.456
_refine_diff_density_min -0.273
_refine_diff_density_rms 0.046
_refine_ls_abs_structure_details
;
 Flack x determined using 1115 quotients [(I+)-(I-)]/[(I+)+(I-)]
 (Parsons, Flack and Wagner, Acta Cryst. B69 (2013) 249-259).
;
_refine_ls_abs_structure_Flack -0.003(16)
_refine_ls_extinction_method none
_refine_ls_goodness_of_fit_ref 1.076
_refine_ls_hydrogen_treatment mixed
_refine_ls_matrix_type full
_refine_ls_number_parameters 266
_refine_ls_number_reflns 3456
_refine_ls_number_restraints 1
_refine_ls_restrained_S_all 1.075
_refine_ls_R_factor_all 0.0461
_refine_ls_R_factor_gt 0.0407
_refine_ls_shift/su_max 0.000
_refine_ls_shift/su_mean 0.000
_refine_ls_structure_factor_coef Fsqd
_refine_ls_weighting_details 'w=1/[\s^2^(Fo^2^)+(0.0448P)^2^+0.8809P] where P=(Fo^2^+2Fc^2^)/3'
_refine_ls_weighting_scheme calc
_refine_ls_wR_factor_gt 0.0975
_refine_ls_wR_factor_ref 0.1021
_reflns_Friedel_coverage 0.669
_reflns_Friedel_fraction_full 0.830
_reflns_Friedel_fraction_max 0.830
_reflns_number_gt 3130
_reflns_number_total 3456
_reflns_threshold_expression 'I > 2\s(I)'
_cod_data_source_file ja8b01575_si_001.cif
_cod_data_source_block yz8058a
_cod_database_code 4132100
_shelx_shelxl_version_number 2014/7
_chemical_oxdiff_formula C26H23N2Br1
_shelx_space_group_comment
;
The symmetry employed for this shelxl refinement is uniquely defined
by the following loop, which should always be used as a source of
symmetry information in preference to the above space-group names.
They are only intended as comments.
;
_shelx_estimated_absorpt_t_max 0.771
_shelx_estimated_absorpt_t_min 0.684
_reflns_odcompleteness_completeness 99.95
_reflns_odcompleteness_iscentric 1
_reflns_odcompleteness_theta 66.97
_olex2_refinement_description
;
1. Fixed Uiso
 At 1.2 times of:
  All C(H) groups, All C(H,H) groups
2.a Ternary CH refined with riding coordinates:
 C9(H9)
2.b Secondary CH2 refined with riding coordinates:
 C7(H7A,H7B), C8(H8A,H8B)
2.c Aromatic/amide H refined with riding coordinates:
 C2(H2), C3(H3), C5(H5), C6(H6), C11(H11), C12(H12), C13(H13), C14(H14),
 C16(H16), C17(H17), C19(H19), C20(H20), C22(H22), C23(H23), C24(H24), C25(H25),
  C26(H26)
;
_olex2_submission_special_instructions 'No special instructions were received'

loop_
_space_group_symop_operation_xyz
'x, y, z'
'-x, y, -z'
'x+1/2, y+1/2, z'
'-x+1/2, y+1/2, -z'

loop_
_atom_site_label
_atom_site_type_symbol
_atom_site_fract_x
_atom_site_fract_y
_atom_site_fract_z
_atom_site_U_iso_or_equiv
_atom_site_adp_type
_atom_site_occupancy
_atom_site_site_symmetry_order
_atom_site_calc_flag
_atom_site_refinement_flags_posn
Br1 Br 0.11933(2) 0.50848(18) 0.47940(3) 0.0817(3) Uani 1 1 d .
C1 C 0.1955(2) 0.4478(10) 0.5634(3) 0.0552(15) Uani 1 1 d .
C2 C 0.2419(2) 0.6085(10) 0.5780(3) 0.0562(12) Uani 1 1 d .
H2 H 0.2362 0.7436 0.5473 0.067 Uiso 1 1 calc R
C3 C 0.2970(2) 0.5646(10) 0.6390(4) 0.0606(14) Uani 1 1 d .
H3 H 0.3284 0.6721 0.6490 0.073 Uiso 1 1 calc R
C4 C 0.3065(2) 0.3653(10) 0.6854(3) 0.0518(11) Uani 1 1 d .
C5 C 0.2593(2) 0.2055(10) 0.6679(3) 0.0560(12) Uani 1 1 d .
H5 H 0.2649 0.0683 0.6973 0.067 Uiso 1 1 calc R
C6 C 0.2038(2) 0.2488(10) 0.6072(3) 0.0572(12) Uani 1 1 d .
H6 H 0.1722 0.1416 0.5963 0.069 Uiso 1 1 calc R
C7 C 0.3853(2) 0.1037(9) 0.7712(3) 0.0554(12) Uani 1 1 d .
H7A H 0.3874 0.0235 0.7211 0.066 Uiso 1 1 calc R
H7B H 0.3578 0.0200 0.7955 0.066 Uiso 1 1 calc R
C8 C 0.4494(2) 0.1158(10) 0.8346(3) 0.0569(12) Uani 1 1 d .
H8A H 0.4730 0.2335 0.8171 0.068 Uiso 1 1 calc R
H8B H 0.4454 0.1588 0.8891 0.068 Uiso 1 1 calc R
C9 C 0.4844(2) -0.1081(10) 0.8434(3) 0.0502(11) Uani 1 1 d .
H9 H 0.4585 -0.2250 0.8580 0.060 Uiso 1 1 calc R
C10 C 0.49590(19) -0.1825(9) 0.7618(3) 0.0518(11) Uani 1 1 d .
C11 C 0.5327(3) -0.0568(14) 0.7255(4) 0.077(2) Uani 1 1 d .
H11 H 0.5491 0.0809 0.7497 0.093 Uiso 1 1 calc R
C12 C 0.5454(3) -0.1306(19) 0.6552(4) 0.098(3) Uani 1 1 d .
H12 H 0.5704 -0.0449 0.6312 0.118 Uiso 1 1 calc R
C13 C 0.5214(4) -0.330(2) 0.6205(4) 0.104(3) Uani 1 1 d .
H13 H 0.5304 -0.3871 0.5732 0.125 Uiso 1 1 calc R
C14 C 0.4831(4) -0.4471(16) 0.6572(4) 0.096(3) Uani 1 1 d .
H14 H 0.4655 -0.5827 0.6326 0.115 Uiso 1 1 calc R
C15 C 0.5451(2) -0.1045(9) 0.9136(3) 0.0490(11) Uani 1 1 d .
C16 C 0.5652(2) -0.2915(10) 0.9640(3) 0.0532(12) Uani 1 1 d .
H16 H 0.5398 -0.4188 0.9572 0.064 Uiso 1 1 calc R
C17 C 0.6219(2) -0.2961(10) 1.0246(3) 0.0556(12) Uani 1 1 d .
H17 H 0.6336 -0.4253 1.0580 0.067 Uiso 1 1 calc R
C18 C 0.6617(2) -0.1127(10) 1.0367(3) 0.0460(10) Uani 1 1 d .
C19 C 0.6421(3) 0.0757(9) 0.9865(4) 0.0624(15) Uani 1 1 d .
H19 H 0.6679 0.2018 0.9929 0.075 Uiso 1 1 calc R
C20 C 0.5847(3) 0.0816(9) 0.9264(4) 0.0622(15) Uani 1 1 d .
H20 H 0.5725 0.2125 0.8943 0.075 Uiso 1 1 calc R
C21 C 0.7237(2) -0.1165(10) 1.1010(3) 0.0481(11) Uani 1 1 d .
C22 C 0.7661(2) 0.0555(12) 1.1039(4) 0.0672(17) Uani 1 1 d .
H22 H 0.7563 0.1732 1.0647 0.081 Uiso 1 1 calc R
C23 C 0.8230(2) 0.0531(14) 1.1648(4) 0.0753(18) Uani 1 1 d .
H23 H 0.8509 0.1702 1.1663 0.090 Uiso 1 1 calc R
C24 C 0.8385(2) -0.1168(12) 1.2221(4) 0.0653(15) Uani 1 1 d .
H24 H 0.8765 -0.1154 1.2631 0.078 Uiso 1 1 calc R
C25 C 0.7979(3) -0.2905(13) 1.2193(4) 0.0715(16) Uani 1 1 d .
H25 H 0.8087 -0.4097 1.2577 0.086 Uiso 1 1 calc R
C26 C 0.7409(3) -0.2898(11) 1.1596(4) 0.0632(13) Uani 1 1 d .
H26 H 0.7135 -0.4083 1.1588 0.076 Uiso 1 1 calc R
N1 N 0.36135(19) 0.3321(9) 0.7488(3) 0.0615(11) Uani 1 1 d .
H1 H 0.388(3) 0.424(12) 0.746(4) 0.08(2) Uiso 1 1 d .
N2 N 0.4699(2) -0.3739(9) 0.7273(3) 0.0690(12) Uani 1 1 d .

loop_
_atom_site_aniso_label
_atom_site_aniso_U_11
_atom_site_aniso_U_22
_atom_site_aniso_U_33
_atom_site_aniso_U_23
_atom_site_aniso_U_13
_atom_site_aniso_U_12
Br1 0.0580(3) 0.1171(6) 0.0600(3) 0.0123(4) 0.00157(19) 0.0080(4)
C1 0.044(2) 0.073(5) 0.045(2) -0.002(2) 0.0064(16) 0.009(2)
C2 0.057(3) 0.051(3) 0.059(3) 0.007(2) 0.014(2) 0.003(2)
C3 0.052(2) 0.051(4) 0.077(3) -0.001(3) 0.015(2) -0.009(2)
C4 0.042(2) 0.054(3) 0.058(3) -0.003(2) 0.0130(19) 0.005(2)
C5 0.048(2) 0.050(3) 0.069(3) 0.008(2) 0.016(2) -0.001(2)
C6 0.043(2) 0.058(4) 0.067(3) 0.004(2) 0.010(2) -0.003(2)
C7 0.042(2) 0.057(3) 0.063(3) 0.004(2) 0.0103(19) -0.0015(19)
C8 0.053(3) 0.062(3) 0.052(3) -0.004(2) 0.010(2) -0.001(2)
C9 0.043(2) 0.055(3) 0.051(2) 0.004(2) 0.0109(19) -0.004(2)
C10 0.0366(19) 0.056(3) 0.056(2) -0.001(2) 0.0028(18) 0.0005(19)
C11 0.069(3) 0.099(7) 0.068(3) -0.003(3) 0.026(3) -0.018(3)
C12 0.069(4) 0.163(9) 0.064(4) -0.004(5) 0.022(3) -0.009(5)
C13 0.080(4) 0.174(10) 0.049(3) -0.005(4) 0.006(3) 0.046(5)
C14 0.109(5) 0.084(6) 0.072(4) -0.023(4) -0.008(3) 0.012(5)
C15 0.046(2) 0.055(3) 0.045(2) -0.002(2) 0.0122(19) -0.004(2)
C16 0.045(2) 0.055(3) 0.058(3) 0.004(2) 0.013(2) -0.010(2)
C17 0.051(3) 0.051(3) 0.062(3) 0.010(2) 0.012(2) -0.001(2)
C18 0.046(2) 0.048(3) 0.044(2) -0.0034(19) 0.0145(18) 0.0012(19)
C19 0.056(3) 0.045(4) 0.073(3) 0.006(2) -0.002(2) -0.010(2)
C20 0.064(3) 0.041(3) 0.067(3) 0.012(2) -0.003(2) -0.004(2)
C21 0.047(2) 0.057(3) 0.040(2) -0.003(2) 0.0135(17) 0.005(2)
C22 0.054(3) 0.071(5) 0.071(3) 0.010(3) 0.010(2) -0.006(3)
C23 0.048(2) 0.081(5) 0.089(4) 0.003(4) 0.009(2) -0.008(3)
C24 0.045(2) 0.078(4) 0.063(3) -0.011(3) 0.001(2) 0.008(2)
C25 0.064(3) 0.076(4) 0.065(3) 0.011(3) 0.005(3) 0.014(3)
C26 0.055(3) 0.060(4) 0.068(3) 0.010(3) 0.009(2) 0.000(2)
N1 0.045(2) 0.053(3) 0.079(3) -0.003(2) 0.006(2) -0.001(2)
N2 0.075(3) 0.064(3) 0.058(2) -0.008(2) 0.004(2) -0.007(2)

loop_
_atom_type_symbol
_atom_type_description
_atom_type_scat_dispersion_real
_atom_type_scat_dispersion_imag
_atom_type_scat_source
C C 0.0181 0.0091 'International Tables Vol C Tables 4.2.6.8 and 6.1.1.4'
H H 0.0000 0.0000 'International Tables Vol C Tables 4.2.6.8 and 6.1.1.4'
Br Br -0.6763 1.2805 'International Tables Vol C Tables 4.2.6.8 and 6.1.1.4'
N N 0.0311 0.0180 'International Tables Vol C Tables 4.2.6.8 and 6.1.1.4'

loop_
_geom_angle_atom_site_label_1
_geom_angle_atom_site_label_2
_geom_angle_atom_site_label_3
_geom_angle
C2 C1 Br1 118.7(4)
C6 C1 Br1 120.3(4)
C6 C1 C2 121.0(5)
C1 C2 H2 120.7
C1 C2 C3 118.7(5)
C3 C2 H2 120.7
C2 C3 H3 119.1
C4 C3 C2 121.8(5)
C4 C3 H3 119.1
C3 C4 C5 118.0(4)
C3 C4 N1 120.1(5)
N1 C4 C5 121.9(5)
C4 C5 H5 119.7
C6 C5 C4 120.6(5)
C6 C5 H5 119.7
C1 C6 C5 120.0(5)
C1 C6 H6 120.0
C5 C6 H6 120.0
H7A C7 H7B 108.2
C8 C7 H7A 109.6
C8 C7 H7B 109.6
N1 C7 H7A 109.6
N1 C7 H7B 109.6
N1 C7 C8 110.1(5)
C7 C8 H8A 109.0
C7 C8 H8B 109.0
H8A C8 H8B 107.8
C9 C8 C7 113.1(4)
C9 C8 H8A 109.0
C9 C8 H8B 109.0
C8 C9 H9 107.1
C8 C9 C15 113.1(4)
C10 C9 C8 112.7(4)
C10 C9 H9 107.1
C10 C9 C15 109.5(4)
C15 C9 H9 107.1
C11 C10 C9 121.5(5)
N2 C10 C9 117.4(5)
N2 C10 C11 121.1(5)
C10 C11 H11 119.5
C12 C11 C10 121.1(7)
C12 C11 H11 119.5
C11 C12 H12 120.5
C13 C12 C11 119.0(8)
C13 C12 H12 120.5
C12 C13 H13 121.0
C12 C13 C14 118.1(7)
C14 C13 H13 121.0
C13 C14 H14 118.4
N2 C14 C13 123.2(8)
N2 C14 H14 118.4
C16 C15 C9 121.3(5)
C16 C15 C20 116.8(4)
C20 C15 C9 121.8(5)
C15 C16 H16 119.0
C15 C16 C17 122.0(5)
C17 C16 H16 119.0
C16 C17 H17 119.3
C18 C17 C16 121.3(5)
C18 C17 H17 119.3
C17 C18 C21 122.0(5)
C19 C18 C17 117.2(4)
C19 C18 C21 120.9(5)
C18 C19 H19 119.3
C18 C19 C20 121.5(5)
C20 C19 H19 119.3
C15 C20 C19 121.2(5)
C15 C20 H20 119.4
C19 C20 H20 119.4
C22 C21 C18 120.8(5)
C26 C21 C18 121.8(5)
C26 C21 C22 117.5(5)
C21 C22 H22 119.8
C21 C22 C23 120.4(6)
C23 C22 H22 119.8
C22 C23 H23 119.5
C24 C23 C22 121.0(6)
C24 C23 H23 119.5
C23 C24 H24 120.2
C23 C24 C25 119.5(5)
C25 C24 H24 120.2
C24 C25 H25 119.9
C24 C25 C26 120.2(6)
C26 C25 H25 119.9
C21 C26 H26 119.3
C25 C26 C21 121.3(6)
C25 C26 H26 119.3
C4 N1 C7 120.6(5)
C4 N1 H1 112(5)
C7 N1 H1 113(5)
C10 N2 C14 117.4(6)

loop_
_geom_bond_atom_site_label_1
_geom_bond_atom_site_label_2
_geom_bond_distance
Br1 C1 1.910(4)
C1 C2 1.382(7)
C1 C6 1.359(8)
C2 H2 0.9300
C2 C3 1.384(8)
C3 H3 0.9300
C3 C4 1.382(8)
C4 C5 1.391(8)
C4 N1 1.388(7)
C5 H5 0.9300
C5 C6 1.387(7)
C6 H6 0.9300
C7 H7A 0.9700
C7 H7B 0.9700
C7 C8 1.527(7)
C7 N1 1.453(7)
C8 H8A 0.9700
C8 H8B 0.9700
C8 C9 1.520(8)
C9 H9 0.9800
C9 C10 1.517(7)
C9 C15 1.523(6)
C10 C11 1.379(8)
C10 N2 1.319(7)
C11 H11 0.9300
C11 C12 1.354(10)
C12 H12 0.9300
C12 C13 1.346(14)
C13 H13 0.9300
C13 C14 1.384(13)
C14 H14 0.9300
C14 N2 1.354(9)
C15 C16 1.375(7)
C15 C20 1.390(7)
C16 H16 0.9300
C16 C17 1.383(7)
C17 H17 0.9300
C17 C18 1.381(8)
C18 C19 1.378(7)
C18 C21 1.496(7)
C19 H19 0.9300
C19 C20 1.391(8)
C20 H20 0.9300
C21 C22 1.386(8)
C21 C26 1.383(8)
C22 H22 0.9300
C22 C23 1.388(8)
C23 H23 0.9300
C23 C24 1.351(9)
C24 H24 0.9300
C24 C25 1.367(10)
C25 H25 0.9300
C25 C26 1.380(8)
C26 H26 0.9300
N1 H1 0.82(7)

loop_
_geom_hbond_atom_site_label_D
_geom_hbond_atom_site_label_H
_geom_hbond_atom_site_label_A
_geom_hbond_distance_DH
_geom_hbond_distance_HA
_geom_hbond_distance_DA
_geom_hbond_angle_DHA
_geom_hbond_site_symmetry_A
N1 H1 N2 0.82(7) 2.30(7) 3.113(7) 170(7) 1_565

loop_
_geom_torsion_atom_site_label_1
_geom_torsion_atom_site_label_2
_geom_torsion_atom_site_label_3
_geom_torsion_atom_site_label_4
_geom_torsion
Br1 C1 C2 C3 179.9(4)
Br1 C1 C6 C5 179.8(4)
C1 C2 C3 C4 0.0(9)
C2 C1 C6 C5 0.6(8)
C2 C3 C4 C5 1.3(8)
C2 C3 C4 N1 -177.0(5)
C3 C4 C5 C6 -1.6(8)
C3 C4 N1 C7 -151.4(5)
C4 C5 C6 C1 0.7(8)
C5 C4 N1 C7 30.4(8)
C6 C1 C2 C3 -0.9(8)
C7 C8 C9 C10 61.9(6)
C7 C8 C9 C15 -173.4(4)
C8 C7 N1 C4 173.2(5)
C8 C9 C10 C11 64.5(6)
C8 C9 C10 N2 -116.3(5)
C8 C9 C15 C16 141.5(5)
C8 C9 C15 C20 -42.6(7)
C9 C10 C11 C12 176.4(6)
C9 C10 N2 C14 -176.3(5)
C9 C15 C16 C17 175.9(5)
C9 C15 C20 C19 -174.9(6)
C10 C9 C15 C16 -92.0(5)
C10 C9 C15 C20 83.9(7)
C10 C11 C12 C13 0.2(11)
C11 C10 N2 C14 2.9(8)
C11 C12 C13 C14 2.0(12)
C12 C13 C14 N2 -1.7(12)
C13 C14 N2 C10 -0.7(10)
C15 C9 C10 C11 -62.2(7)
C15 C9 C10 N2 117.0(5)
C15 C16 C17 C18 -0.8(8)
C16 C15 C20 C19 1.2(9)
C16 C17 C18 C19 0.7(8)
C16 C17 C18 C21 -179.0(5)
C17 C18 C19 C20 0.2(9)
C17 C18 C21 C22 170.8(5)
C17 C18 C21 C26 -9.2(7)
C18 C19 C20 C15 -1.2(10)
C18 C21 C22 C23 178.7(5)
C18 C21 C26 C25 -179.3(5)
C19 C18 C21 C22 -8.9(7)
C19 C18 C21 C26 171.0(5)
C20 C15 C16 C17 -0.2(8)
C21 C18 C19 C20 -180.0(5)
C21 C22 C23 C24 0.5(10)
C22 C21 C26 C25 0.6(9)
C22 C23 C24 C25 0.9(10)
C23 C24 C25 C26 -1.5(10)
C24 C25 C26 C21 0.7(10)
C26 C21 C22 C23 -1.2(9)
N1 C4 C5 C6 176.6(5)
N1 C7 C8 C9 -164.5(4)
N2 C10 C11 C12 -2.7(10)
